data_7238378
loop_
_publ_author_name
'Li, Yue-Qin'
'Fang, Run-Chen'
'Zheng, An-Min'
'Chu, Yue-Ying'
'Tao, Xian'
'Xu, Hui-Hua'
'Ding, Shi-Jin'
'Shen, Ying-Zhong'

_publ_section_title
;
 Nonvolatile memory devices based on polyimides bearing noncoplanar
 twisted biphenyl units containing carbazole and triphenylamine side-chain
 groups
;
_journal_issue 39
_journal_name_full 'Journal of Materials Chemistry'
_journal_page_first 15643
_journal_paper_doi 10.1039/c1jm12453f
_journal_volume 21
_journal_year 2011
_chemical_formula_sum 'C48 H34 N4'
_chemical_formula_weight 666.79
_space_group_IT_number 2
_space_group_name_Hall '-P 1'
_space_group_name_H-M_alt 'P -1'
_symmetry_cell_setting triclinic
_symmetry_space_group_name_H-M 'P -1'
_atom_sites_solution_hydrogens geom
_atom_sites_solution_primary direct
_atom_sites_solution_secondary difmap
_audit_creation_method SHELXL-97
_cell_angle_alpha 91.81(3)
_cell_angle_beta 111.78(3)
_cell_angle_gamma 107.79(3)
_cell_formula_units_Z 2
_cell_length_a 11.209(2)
_cell_length_b 12.600(3)
_cell_length_c 14.572(3)
_cell_measurement_reflns_used 6334
_cell_measurement_temperature 293(2)
_cell_measurement_theta_max 29.1138
_cell_measurement_theta_min 2.3440
_cell_volume 1795.1(9)
_computing_structure_refinement 'SHELXL-97 (Sheldrick, 1997)'
_computing_structure_solution 'SHELXS-97 (Sheldrick, 1990)'
_diffrn_ambient_temperature 293(2)
_diffrn_measured_fraction_theta_full 0.978
_diffrn_measured_fraction_theta_max 0.978
_diffrn_radiation_monochromator graphite
_diffrn_radiation_source 'fine-focus sealed tube'
_diffrn_radiation_type MoK\a
_diffrn_radiation_wavelength 0.71073
_diffrn_reflns_av_R_equivalents 0.0558
_diffrn_reflns_av_sigmaI/netI 0.0717
_diffrn_reflns_limit_h_max 13
_diffrn_reflns_limit_h_min -12
_diffrn_reflns_limit_k_max 14
_diffrn_reflns_limit_k_min -15
_diffrn_reflns_limit_l_max 17
_diffrn_reflns_limit_l_min -17
_diffrn_reflns_number 17561
_diffrn_reflns_theta_full 26.01
_diffrn_reflns_theta_max 26.01
_diffrn_reflns_theta_min 2.20
_exptl_absorpt_coefficient_mu 0.073
_exptl_absorpt_correction_T_max 1.0000
_exptl_absorpt_correction_T_min 0.8353
_exptl_absorpt_correction_type multi-scan
_exptl_crystal_colour Colorless
_exptl_crystal_density_diffrn 1.233
_exptl_crystal_density_method 'not measured'
_exptl_crystal_description Prism
_exptl_crystal_F_000 700
_exptl_crystal_size_max 0.2000
_exptl_crystal_size_mid 0.2000
_exptl_crystal_size_min 0.2000
_refine_diff_density_max 0.186
_refine_diff_density_min -0.243
_refine_diff_density_rms 0.055
_refine_ls_extinction_method none
_refine_ls_goodness_of_fit_ref 1.155
_refine_ls_hydrogen_treatment constr
_refine_ls_matrix_type full
_refine_ls_number_parameters 469
_refine_ls_number_reflns 6913
_refine_ls_number_restraints 0
_refine_ls_restrained_S_all 1.155
_refine_ls_R_factor_all 0.1521
_refine_ls_R_factor_gt 0.0825
_refine_ls_shift/su_max 0.000
_refine_ls_shift/su_mean 0.000
_refine_ls_structure_factor_coef Fsqd
_refine_ls_weighting_details 'calc w=1/[\s^2^(Fo^2^)+(0.0840P)^2^+0.0000P] where P=(Fo^2^+2Fc^2^)/3'
_refine_ls_weighting_scheme calc
_refine_ls_wR_factor_gt 0.1730
_refine_ls_wR_factor_ref 0.2118
_reflns_number_gt 4036
_reflns_number_total 6913
_reflns_threshold_expression >2sigma(I)
_cod_data_source_file c1jm12453f.txt
_cod_data_source_block shelxl
_cod_depositor_comments
;
The following automatic conversions were performed:

data item '_exptl_absorpt_correction_type' value 'Multi-scan' was
changed to 'multi-scan' in accordance with the
/home/saulius/struct/COD-crude-data/automatic-downloads/DataCite-retrospective/RSC/depositions/lib/dictionaries/cif_core.dic
dictionary named 'cif_core.dic' version 2.4.2 last updated on
2011-04-26.

data item '_symmetry_cell_setting' value 'Triclinic' was changed to
'triclinic' in accordance with the
/home/saulius/struct/COD-crude-data/automatic-downloads/DataCite-retrospective/RSC/depositions/lib/dictionaries/cif_core.dic
dictionary named 'cif_core.dic' version 2.4.2 last updated on
2011-04-26.

Automatic conversion script
Id: cif_fix_values 6909 2019-04-08 15:41:33Z antanas 
;
_cod_original_cell_volume 1795.3(6)
_cod_original_sg_symbol_H-M P-1
_cod_database_code 7238378

loop_
_symmetry_equiv_pos_as_xyz
'x, y, z'
'-x, -y, -z'

loop_
_atom_site_label
_atom_site_type_symbol
_atom_site_fract_x
_atom_site_fract_y
_atom_site_fract_z
_atom_site_U_iso_or_equiv
_atom_site_adp_type
_atom_site_occupancy
_atom_site_symmetry_multiplicity
_atom_site_calc_flag
_atom_site_refinement_flags
N1 N 0.5651(2) 0.3459(2) 0.14671(19) 0.0471(6) Uani 1 1 d .
C18 C 0.7853(3) 0.3212(3) 0.2244(2) 0.0493(8) Uani 1 1 d .
H18 H 0.8224 0.3957 0.2568 0.059 Uiso 1 1 calc R
C13 C 0.6475(3) 0.2767(3) 0.1610(2) 0.0455(7) Uani 1 1 d .
C16 C 0.8144(3) 0.1426(2) 0.1944(2) 0.0453(7) Uani 1 1 d .
C19 C 0.9013(3) 0.0707(2) 0.2091(2) 0.0480(8) Uani 1 1 d .
C15 C 0.6749(3) 0.0993(3) 0.1329(3) 0.0555(9) Uani 1 1 d .
H15 H 0.6361 0.0237 0.1032 0.067 Uiso 1 1 calc R
C6 C 0.6042(3) 0.4586(3) 0.1322(2) 0.0478(8) Uani 1 1 d .
C24 C 0.9989(3) 0.0706(3) 0.3034(2) 0.0495(8) Uani 1 1 d .
C31 C 0.7950(3) 0.0543(3) 0.3994(2) 0.0503(8) Uani 1 1 d .
C17 C 0.8670(3) 0.2557(2) 0.2395(2) 0.0474(8) Uani 1 1 d .
H17 H 0.9595 0.2876 0.2807 0.057 Uiso 1 1 calc R
C14 C 0.5930(3) 0.1654(3) 0.1150(2) 0.0546(8) Uani 1 1 d .
H14 H 0.5012 0.1349 0.0719 0.066 Uiso 1 1 calc R
N2 N 0.4051(3) -0.1946(2) 0.3121(2) 0.0630(8) Uani 1 1 d .
C25 C 1.0296(3) 0.1460(3) 0.3966(2) 0.0527(8) Uani 1 1 d .
C33 C 0.6447(3) -0.1390(3) 0.3410(2) 0.0575(9) Uani 1 1 d .
H33 H 0.6314 -0.2144 0.3222 0.069 Uiso 1 1 calc R
C30 C 0.9354(3) 0.1413(3) 0.4400(2) 0.0505(8) Uani 1 1 d .
C12 C 0.4494(3) 0.3238(3) 0.1690(2) 0.0512(8) Uani 1 1 d .
C23 C 1.0748(3) 0.0000(3) 0.3092(3) 0.0626(9) Uani 1 1 d .
H23 H 1.1395 -0.0013 0.3713 0.075 Uiso 1 1 calc R
C29 C 0.9728(3) 0.2186(3) 0.5243(3) 0.0597(9) Uani 1 1 d .
H29 H 0.9093 0.2160 0.5518 0.072 Uiso 1 1 calc R
C42 C 0.1963(3) -0.3247(3) 0.2228(3) 0.0620(10) Uani 1 1 d .
C20 C 0.8870(3) 0.0030(3) 0.1260(3) 0.0555(9) Uani 1 1 d .
H20 H 0.8225 0.0036 0.0637 0.067 Uiso 1 1 calc R
C21 C 0.9647(4) -0.0656(3) 0.1319(3) 0.0599(9) Uani 1 1 d .
C5 C 0.5141(3) 0.5079(3) 0.1452(2) 0.0556(8) Uani 1 1 d .
C32 C 0.7742(3) -0.0580(3) 0.3719(2) 0.0520(8) Uani 1 1 d .
H32 H 0.8474 -0.0795 0.3741 0.062 Uiso 1 1 calc R
C37 C 0.3035(3) -0.2343(3) 0.2168(3) 0.0575(9) Uani 1 1 d .
C43 C 0.2373(3) -0.3407(3) 0.3254(3) 0.0657(10) Uani 1 1 d .
C7 C 0.4159(3) 0.4218(3) 0.1690(2) 0.0581(9) Uani 1 1 d .
C34 C 0.5370(3) -0.1081(3) 0.3383(3) 0.0570(9) Uani 1 1 d .
C36 C 0.6831(3) 0.0839(3) 0.3921(3) 0.0725(11) Uani 1 1 d .
H36 H 0.6943 0.1595 0.4071 0.087 Uiso 1 1 calc R
C48 C 0.3682(3) -0.2609(3) 0.3785(3) 0.0616(9) Uani 1 1 d .
C28 C 1.1026(4) 0.3000(3) 0.5689(3) 0.0673(10) Uani 1 1 d .
C26 C 1.1590(3) 0.2295(3) 0.4425(3) 0.0639(10) Uani 1 1 d .
H26 H 1.2232 0.2335 0.4155 0.077 Uiso 1 1 calc R
C27 C 1.1949(4) 0.3056(3) 0.5255(3) 0.0715(11) Uani 1 1 d .
H27 H 1.2812 0.3610 0.5527 0.086 Uiso 1 1 calc R
N4 N 1.1369(4) 0.3759(3) 0.6537(3) 0.0988(12) Uani 1 1 d .
H4A H 1.2165 0.4273 0.6800 0.119 Uiso 1 1 calc R
H4B H 1.0785 0.3713 0.6798 0.119 Uiso 1 1 calc R
C11 C 0.3759(3) 0.2251(3) 0.1916(3) 0.0667(10) Uani 1 1 d .
H11 H 0.4006 0.1609 0.1940 0.080 Uiso 1 1 calc R
C1 C 0.7087(3) 0.5167(3) 0.1033(3) 0.0605(9) Uani 1 1 d .
H1 H 0.7652 0.4818 0.0918 0.073 Uiso 1 1 calc R
C22 C 1.0573(4) -0.0685(3) 0.2255(3) 0.0687(11) Uani 1 1 d .
H22 H 1.1078 -0.1164 0.2322 0.082 Uiso 1 1 calc R
C35 C 0.5545(4) 0.0027(3) 0.3629(3) 0.0770(12) Uani 1 1 d .
H35 H 0.4806 0.0235 0.3602 0.092 Uiso 1 1 calc R
N3 N 0.9504(4) -0.1287(3) 0.0471(3) 0.0893(11) Uani 1 1 d .
H3A H 0.9994 -0.1707 0.0518 0.107 Uiso 1 1 calc R
H3B H 0.8924 -0.1260 -0.0106 0.107 Uiso 1 1 calc R
C2 C 0.7250(4) 0.6279(3) 0.0924(3) 0.0771(11) Uani 1 1 d .
H2 H 0.7944 0.6691 0.0740 0.093 Uiso 1 1 calc R
C41 C 0.0842(4) -0.3790(4) 0.1351(4) 0.0866(13) Uani 1 1 d .
H41 H 0.0115 -0.4383 0.1367 0.104 Uiso 1 1 calc R
C4 C 0.5340(4) 0.6214(3) 0.1329(3) 0.0745(11) Uani 1 1 d .
H4 H 0.4761 0.6567 0.1413 0.089 Uiso 1 1 calc R
C38 C 0.2998(4) -0.1991(3) 0.1277(3) 0.0711(10) Uani 1 1 d .
H38 H 0.3709 -0.1389 0.1254 0.085 Uiso 1 1 calc R
C3 C 0.6407(5) 0.6793(3) 0.1083(3) 0.0870(13) Uani 1 1 d .
H3 H 0.6563 0.7551 0.1022 0.104 Uiso 1 1 calc R
C8 C 0.3032(4) 0.4210(4) 0.1887(3) 0.0846(12) Uani 1 1 d .
H8 H 0.2793 0.4855 0.1884 0.102 Uiso 1 1 calc R
C44 C 0.1770(5) -0.4168(4) 0.3765(5) 0.0917(14) Uani 1 1 d .
H44 H 0.0903 -0.4704 0.3433 0.110 Uiso 1 1 calc R
C40 C 0.0802(5) -0.3454(4) 0.0461(4) 0.0945(15) Uani 1 1 d .
H40 H 0.0049 -0.3829 -0.0128 0.113 Uiso 1 1 calc R
C10 C 0.2646(4) 0.2271(4) 0.2103(3) 0.0884(13) Uani 1 1 d .
H10 H 0.2123 0.1620 0.2244 0.106 Uiso 1 1 calc R
C47 C 0.4408(4) -0.2555(4) 0.4795(3) 0.0801(11) Uani 1 1 d .
H47 H 0.5274 -0.2020 0.5135 0.096 Uiso 1 1 calc R
C39 C 0.1865(5) -0.2564(4) 0.0420(3) 0.0875(13) Uani 1 1 d .
H39 H 0.1813 -0.2351 -0.0195 0.105 Uiso 1 1 calc R
C9 C 0.2282(4) 0.3230(5) 0.2086(4) 0.0970(15) Uani 1 1 d .
H9 H 0.1520 0.3209 0.2212 0.116 Uiso 1 1 calc R
C46 C 0.3800(6) -0.3324(4) 0.5280(4) 0.0977(14) Uani 1 1 d .
H46 H 0.4274 -0.3320 0.5956 0.117 Uiso 1 1 calc R
C45 C 0.2499(6) -0.4100(4) 0.4779(5) 0.1099(17) Uani 1 1 d .
H45 H 0.2104 -0.4590 0.5133 0.132 Uiso 1 1 calc R

loop_
_atom_site_aniso_label
_atom_site_aniso_U_11
_atom_site_aniso_U_22
_atom_site_aniso_U_33
_atom_site_aniso_U_23
_atom_site_aniso_U_13
_atom_site_aniso_U_12
N1 0.0442(13) 0.0431(15) 0.0576(17) 0.0132(12) 0.0213(12) 0.0180(12)
C18 0.0490(17) 0.0378(18) 0.056(2) 0.0048(15) 0.0181(15) 0.0123(15)
C13 0.0434(16) 0.0427(18) 0.0524(19) 0.0084(15) 0.0197(15) 0.0169(15)
C16 0.0477(17) 0.0425(18) 0.0467(18) 0.0059(14) 0.0190(15) 0.0166(15)
C19 0.0480(17) 0.0376(17) 0.060(2) 0.0076(15) 0.0253(16) 0.0121(14)
C15 0.0535(19) 0.0392(18) 0.066(2) 0.0004(16) 0.0180(17) 0.0133(16)
C6 0.0497(17) 0.0421(18) 0.0437(18) 0.0070(14) 0.0109(15) 0.0147(15)
C24 0.0485(17) 0.0432(18) 0.061(2) 0.0125(16) 0.0253(16) 0.0164(15)
C31 0.0515(18) 0.0443(19) 0.051(2) 0.0039(15) 0.0203(15) 0.0122(15)
C17 0.0420(16) 0.0417(18) 0.054(2) 0.0063(15) 0.0146(14) 0.0142(14)
C14 0.0425(16) 0.049(2) 0.062(2) 0.0003(16) 0.0126(15) 0.0124(15)
N2 0.0522(16) 0.0617(19) 0.072(2) 0.0156(16) 0.0277(16) 0.0113(15)
C25 0.0477(18) 0.0476(19) 0.060(2) 0.0135(16) 0.0176(16) 0.0163(16)
C33 0.0554(19) 0.0414(19) 0.067(2) 0.0038(16) 0.0203(17) 0.0116(16)
C30 0.0557(18) 0.0389(18) 0.052(2) 0.0080(15) 0.0168(16) 0.0146(15)
C12 0.0440(17) 0.058(2) 0.049(2) 0.0086(16) 0.0160(15) 0.0180(16)
C23 0.063(2) 0.055(2) 0.082(3) 0.025(2) 0.035(2) 0.0274(18)
C29 0.072(2) 0.042(2) 0.058(2) 0.0037(17) 0.0218(18) 0.0161(18)
C42 0.0464(19) 0.0410(19) 0.095(3) 0.0012(19) 0.023(2) 0.0179(16)
C20 0.063(2) 0.0457(19) 0.062(2) 0.0101(17) 0.0278(17) 0.0198(17)
C21 0.081(2) 0.042(2) 0.078(3) 0.0181(18) 0.050(2) 0.0272(18)
C5 0.063(2) 0.049(2) 0.050(2) 0.0045(16) 0.0104(16) 0.0281(17)
C32 0.0506(18) 0.0413(19) 0.064(2) 0.0086(16) 0.0217(16) 0.0162(15)
C37 0.0527(19) 0.052(2) 0.070(3) 0.0072(18) 0.0252(18) 0.0204(17)
C43 0.059(2) 0.047(2) 0.100(3) 0.019(2) 0.039(2) 0.0201(18)
C7 0.0545(19) 0.065(2) 0.057(2) 0.0068(17) 0.0200(17) 0.0272(18)
C34 0.0465(18) 0.054(2) 0.067(2) 0.0107(17) 0.0244(16) 0.0116(17)
C36 0.064(2) 0.046(2) 0.114(3) 0.005(2) 0.045(2) 0.0177(18)
C48 0.061(2) 0.055(2) 0.075(3) 0.016(2) 0.031(2) 0.0232(19)
C28 0.078(2) 0.044(2) 0.059(2) -0.0002(18) 0.007(2) 0.0170(19)
C26 0.052(2) 0.059(2) 0.073(3) 0.021(2) 0.0172(18) 0.0177(18)
C27 0.062(2) 0.048(2) 0.078(3) 0.008(2) 0.006(2) 0.0099(18)
N4 0.102(2) 0.070(2) 0.085(3) -0.027(2) 0.005(2) 0.022(2)
C11 0.062(2) 0.068(2) 0.074(3) 0.022(2) 0.0325(19) 0.0190(19)
C1 0.060(2) 0.053(2) 0.060(2) 0.0109(17) 0.0228(18) 0.0104(17)
C22 0.082(2) 0.054(2) 0.102(3) 0.027(2) 0.057(3) 0.041(2)
C35 0.060(2) 0.057(2) 0.122(4) 0.007(2) 0.045(2) 0.021(2)
N3 0.132(3) 0.074(2) 0.095(3) 0.0120(19) 0.063(2) 0.058(2)
C2 0.082(3) 0.056(3) 0.075(3) 0.015(2) 0.024(2) 0.008(2)
C41 0.058(2) 0.059(3) 0.121(4) -0.007(3) 0.015(3) 0.020(2)
C4 0.083(3) 0.055(2) 0.074(3) 0.003(2) 0.010(2) 0.036(2)
C38 0.070(2) 0.068(3) 0.083(3) 0.018(2) 0.030(2) 0.033(2)
C3 0.105(3) 0.042(2) 0.085(3) 0.015(2) 0.017(3) 0.010(2)
C8 0.080(3) 0.102(3) 0.094(3) 0.015(3) 0.044(2) 0.050(3)
C44 0.089(3) 0.059(3) 0.138(5) 0.026(3) 0.060(3) 0.019(2)
C40 0.080(3) 0.078(3) 0.094(4) -0.016(3) -0.004(3) 0.038(3)
C10 0.074(3) 0.099(4) 0.099(3) 0.025(3) 0.050(3) 0.017(3)
C47 0.088(3) 0.074(3) 0.083(3) 0.016(2) 0.038(3) 0.028(2)
C39 0.095(3) 0.091(3) 0.075(3) 0.004(3) 0.017(3) 0.053(3)
C9 0.078(3) 0.128(4) 0.111(4) 0.026(3) 0.061(3) 0.041(3)
C46 0.139(4) 0.089(3) 0.091(3) 0.036(3) 0.060(3) 0.056(3)
C45 0.139(5) 0.080(4) 0.156(6) 0.053(4) 0.098(4) 0.046(3)

loop_
_atom_type_symbol
_atom_type_description
_atom_type_scat_dispersion_real
_atom_type_scat_dispersion_imag
_atom_type_scat_source
C C 0.0033 0.0016 'International Tables Vol C Tables 4.2.6.8 and 6.1.1.4'
H H 0.0000 0.0000 'International Tables Vol C Tables 4.2.6.8 and 6.1.1.4'
N N 0.0061 0.0033 'International Tables Vol C Tables 4.2.6.8 and 6.1.1.4'

loop_
_geom_angle_atom_site_label_1
_geom_angle_atom_site_label_2
_geom_angle_atom_site_label_3
_geom_angle
C6 N1 C12 107.9(2)
C6 N1 C13 124.9(2)
C12 N1 C13 125.4(3)
C17 C18 C13 120.4(3)
C14 C13 C18 119.2(3)
C14 C13 N1 121.4(3)
C18 C13 N1 119.4(3)
C17 C16 C15 116.8(3)
C17 C16 C19 122.4(3)
C15 C16 C19 120.8(3)
C20 C19 C24 118.9(3)
C20 C19 C16 118.6(3)
C24 C19 C16 122.5(3)
C14 C15 C16 122.0(3)
C1 C6 N1 128.6(3)
C1 C6 C5 122.2(3)
N1 C6 C5 109.1(3)
C23 C24 C19 118.0(3)
C23 C24 C25 118.6(3)
C19 C24 C25 123.4(3)
C32 C31 C36 118.2(3)
C32 C31 C30 121.2(3)
C36 C31 C30 120.5(3)
C18 C17 C16 121.6(3)
C13 C14 C15 120.0(3)
C37 N2 C48 109.2(3)
C37 N2 C34 126.1(3)
C48 N2 C34 124.2(3)
C26 C25 C30 117.3(3)
C26 C25 C24 118.3(3)
C30 C25 C24 124.4(3)
C34 C33 C32 120.0(3)
C29 C30 C25 119.6(3)
C29 C30 C31 118.0(3)
C25 C30 C31 122.4(3)
C11 C12 C7 121.9(3)
C11 C12 N1 129.2(3)
C7 C12 N1 108.9(3)
C22 C23 C24 122.2(4)
C30 C29 C28 121.8(3)
C41 C42 C37 118.0(4)
C41 C42 C43 134.7(4)
C37 C42 C43 107.3(3)
C21 C20 C19 122.9(3)
N3 C21 C22 121.0(3)
N3 C21 C20 121.0(4)
C22 C21 C20 118.0(3)
C6 C5 C4 118.6(3)
C6 C5 C7 106.8(3)
C4 C5 C7 134.7(3)
C31 C32 C33 120.5(3)
C38 C37 N2 129.4(3)
C38 C37 C42 122.5(4)
N2 C37 C42 108.1(3)
C44 C43 C48 119.1(4)
C44 C43 C42 133.8(4)
C48 C43 C42 107.0(3)
C8 C7 C12 119.8(4)
C8 C7 C5 132.9(4)
C12 C7 C5 107.4(3)
C33 C34 C35 120.5(3)
C33 C34 N2 119.1(3)
C35 C34 N2 120.3(3)
C31 C36 C35 121.1(3)
C47 C48 N2 129.3(3)
C47 C48 C43 122.4(4)
N2 C48 C43 108.3(3)
C27 C28 C29 118.7(3)
C27 C28 N4 121.0(4)
C29 C28 N4 120.3(4)
C27 C26 C25 122.7(3)
C26 C27 C28 119.9(3)
C10 C11 C12 116.8(4)
C2 C1 C6 117.3(3)
C21 C22 C23 120.0(3)
C34 C35 C36 119.6(3)
C3 C2 C1 121.5(4)
C40 C41 C42 119.9(4)
C3 C4 C5 118.7(4)
C37 C38 C39 117.5(4)
C2 C3 C4 121.7(4)
C9 C8 C7 118.7(4)
C45 C44 C43 118.1(4)
C41 C40 C39 121.1(4)
C11 C10 C9 122.1(4)
C46 C47 C48 117.4(4)
C38 C39 C40 121.0(4)
C8 C9 C10 120.7(4)
C47 C46 C45 121.3(5)
C46 C45 C44 121.6(5)

loop_
_geom_bond_atom_site_label_1
_geom_bond_atom_site_label_2
_geom_bond_distance
N1 C6 1.400(4)
N1 C12 1.401(4)
N1 C13 1.421(4)
C18 C17 1.375(4)
C18 C13 1.390(4)
C13 C14 1.379(4)
C16 C17 1.397(4)
C16 C15 1.398(4)
C16 C19 1.487(4)
C19 C20 1.389(4)
C19 C24 1.404(4)
C15 C14 1.381(4)
C6 C1 1.396(4)
C6 C5 1.400(4)
C24 C23 1.392(4)
C24 C25 1.496(4)
C31 C32 1.382(4)
C31 C36 1.383(4)
C31 C30 1.498(4)
N2 C37 1.382(4)
N2 C48 1.394(4)
N2 C34 1.446(4)
C25 C26 1.401(4)
C25 C30 1.407(4)
C33 C34 1.365(4)
C33 C32 1.390(4)
C30 C29 1.388(4)
C12 C11 1.390(5)
C12 C7 1.396(5)
C23 C22 1.388(5)
C29 C28 1.391(5)
C42 C41 1.382(5)
C42 C37 1.413(5)
C42 C43 1.433(5)
C20 C21 1.385(4)
C21 N3 1.378(4)
C21 C22 1.384(5)
C5 C4 1.406(5)
C5 C7 1.445(5)
C37 C38 1.375(5)
C43 C44 1.398(6)
C43 C48 1.403(5)
C7 C8 1.392(5)
C34 C35 1.365(5)
C36 C35 1.386(5)
C48 C47 1.379(5)
C28 C27 1.385(5)
C28 N4 1.392(5)
C26 C27 1.369(5)
C11 C10 1.379(5)
C1 C2 1.379(5)
C2 C3 1.374(6)
C41 C40 1.367(6)
C4 C3 1.377(5)
C38 C39 1.378(5)
C8 C9 1.373(6)
C44 C45 1.383(7)
C40 C39 1.385(6)
C10 C9 1.387(6)
C47 C46 1.379(6)
C46 C45 1.382(7)
